data_4076110
loop_
_publ_author_name
'Cai, Shuyi'
'Jin, Guo-Xin'

_publ_section_title
;
 Heteronuclear Tungsten and Cobalt Derivatives of the 16-Electron
 Half-Sandwich Complex Cp*Rh[E2C2(B10H10)] (E = S, Se)
;
_journal_issue 22
_journal_name_full Organometallics
_journal_page_first 5280
_journal_paper_doi 10.1021/om050598p
_journal_volume 24
_journal_year 2005
_chemical_formula_sum 'C17 H25 B10 Co2 O5 Rh S2'
_chemical_formula_weight 702.36
_chemical_name_systematic
; 
 ? 
;
_space_group_IT_number 61
_symmetry_cell_setting orthorhombic
_symmetry_space_group_name_Hall '-P 2ac 2ab'
_symmetry_space_group_name_H-M 'P b c a'
_atom_sites_solution_hydrogens geom
_atom_sites_solution_primary direct
_atom_sites_solution_secondary difmap
_audit_creation_method SHELXL-97
_cell_angle_alpha 90.00
_cell_angle_beta 90.00
_cell_angle_gamma 90.00
_cell_formula_units_Z 8
_cell_length_a 10.123(2)
_cell_length_b 15.764(4)
_cell_length_c 34.566(8)
_cell_measurement_reflns_used 887
_cell_measurement_temperature 293(2)
_cell_measurement_theta_max 22.377
_cell_measurement_theta_min 2.651
_cell_volume 5516(2)
_computing_cell_refinement 'Bruker SMART'
_computing_data_collection 'Bruker SMART'
_computing_data_reduction 'Bruker SHELXTL'
_computing_molecular_graphics 'Bruker SHELXTL'
_computing_publication_material 'Bruker SHELXTL'
_computing_structure_refinement 'SHELXL-97 (Sheldrick, 1997)'
_computing_structure_solution 'SHELXS-97 (Sheldrick, 1990)'
_diffrn_ambient_temperature 293(2)
_diffrn_measured_fraction_theta_full 1.000
_diffrn_measured_fraction_theta_max 1.000
_diffrn_measurement_device_type 'CCD area detector'
_diffrn_measurement_method 'phi and omega scans'
_diffrn_radiation_monochromator graphite
_diffrn_radiation_source 'fine-focus sealed tube'
_diffrn_radiation_type MoK\a
_diffrn_radiation_wavelength 0.71073
_diffrn_reflns_av_R_equivalents 0.0578
_diffrn_reflns_av_sigmaI/netI 0.0505
_diffrn_reflns_limit_h_max 12
_diffrn_reflns_limit_h_min -12
_diffrn_reflns_limit_k_max 19
_diffrn_reflns_limit_k_min -14
_diffrn_reflns_limit_l_max 42
_diffrn_reflns_limit_l_min -42
_diffrn_reflns_number 23994
_diffrn_reflns_theta_full 26.01
_diffrn_reflns_theta_max 26.01
_diffrn_reflns_theta_min 1.18
_diffrn_standards_decay_% 5.28
_exptl_absorpt_coefficient_mu 1.960
_exptl_absorpt_correction_T_max 0.9084
_exptl_absorpt_correction_T_min 0.8281
_exptl_absorpt_correction_type multi-scan
_exptl_absorpt_process_details sadabs
_exptl_crystal_density_diffrn 1.691
_exptl_crystal_density_method 'not measured'
_exptl_crystal_F_000 2784
_exptl_crystal_size_max 0.10
_exptl_crystal_size_mid 0.10
_exptl_crystal_size_min 0.05
_refine_diff_density_max 0.754
_refine_diff_density_min -0.528
_refine_diff_density_rms 0.128
_refine_ls_extinction_method none
_refine_ls_goodness_of_fit_ref 1.172
_refine_ls_hydrogen_treatment mixed
_refine_ls_matrix_type full
_refine_ls_number_parameters 344
_refine_ls_number_reflns 5433
_refine_ls_number_restraints 0
_refine_ls_restrained_S_all 1.172
_refine_ls_R_factor_all 0.0756
_refine_ls_R_factor_gt 0.0535
_refine_ls_shift/su_max 0.000
_refine_ls_shift/su_mean 0.000
_refine_ls_structure_factor_coef Fsqd
_refine_ls_weighting_details 'calc w=1/[\s^2^(Fo^2^)+(0.0482P)^2^+0.0000P] where P=(Fo^2^+2Fc^2^)/3'
_refine_ls_weighting_scheme calc
_refine_ls_wR_factor_gt 0.1034
_refine_ls_wR_factor_ref 0.1204
_reflns_number_gt 4369
_reflns_number_total 5433
_reflns_threshold_expression >2sigma(I)
_cod_data_source_file om050598psi20050717_023454.cif
_cod_data_source_block f41029a
_cod_depositor_comments
;
The following automatic conversions were performed:

'_symmetry_cell_setting' value 'Orthorhombic' changed to
'orthorhombic' according to
/home/saulius/struct/CIF-dictionaries/cif_core.dic dictionary named
'cif_core.dic' version 2.4.1 from 2010-06-29.

Automatic conversion script
Id: cif_fix_values 1715 2011-07-08 13:25:40Z adriana 
;
_cod_original_sg_symbol_H-M Pbca
_cod_database_code 4076110

loop_
_symmetry_equiv_pos_as_xyz
'x, y, z'
'-x+1/2, -y, z+1/2'
'-x, y+1/2, -z+1/2'
'x+1/2, -y+1/2, -z'
'-x, -y, -z'
'x-1/2, y, -z-1/2'
'x, -y-1/2, z-1/2'
'-x-1/2, y-1/2, z'

loop_
_atom_site_label
_atom_site_type_symbol
_atom_site_fract_x
_atom_site_fract_y
_atom_site_fract_z
_atom_site_U_iso_or_equiv
_atom_site_adp_type
_atom_site_occupancy
_atom_site_symmetry_multiplicity
_atom_site_calc_flag
_atom_site_refinement_flags
Rh1 Rh 0.10112(4) 0.43391(3) 0.129570(12) 0.03177(13) Uani 1 1 d .
Co1 Co 0.07745(7) 0.32363(5) 0.18529(2) 0.0351(2) Uani 1 1 d .
Co2 Co -0.11134(7) 0.41680(5) 0.17316(2) 0.0385(2) Uani 1 1 d .
S2 S -0.11508(12) 0.41634(8) 0.10837(4) 0.0331(3) Uani 1 1 d .
S1 S 0.13872(12) 0.28983(9) 0.12396(4) 0.0322(3) Uani 1 1 d .
O1 O 0.3397(5) 0.3088(3) 0.22052(14) 0.0796(16) Uani 1 1 d .
O2 O -0.0345(5) 0.1812(3) 0.22801(14) 0.0745(14) Uani 1 1 d .
O3 O 0.0287(5) 0.4493(3) 0.24477(12) 0.0629(13) Uani 1 1 d .
O4 O -0.2366(7) 0.5792(3) 0.19306(19) 0.111(2) Uani 1 1 d .
O5 O -0.3271(5) 0.3100(3) 0.19969(15) 0.0743(15) Uani 1 1 d .
C1 C 0.0086(4) 0.2506(3) 0.09320(14) 0.0302(12) Uani 1 1 d .
C2 C -0.1197(4) 0.3121(3) 0.08631(15) 0.0307(11) Uani 1 1 d .
C3 C 0.2395(6) 0.3143(4) 0.20620(17) 0.0467(15) Uani 1 1 d .
C4 C 0.0073(6) 0.2368(4) 0.21153(17) 0.0456(15) Uani 1 1 d .
C5 C 0.0076(6) 0.4138(4) 0.21585(17) 0.0441(14) Uani 1 1 d .
C6 C -0.1894(7) 0.5177(5) 0.18362(19) 0.0588(18) Uani 1 1 d .
C7 C -0.2428(6) 0.3521(4) 0.19010(18) 0.0467(15) Uani 1 1 d .
C8 C 0.2563(6) 0.4874(4) 0.09190(18) 0.0488(16) Uani 1 1 d .
C9 C 0.3080(5) 0.4748(4) 0.1304(2) 0.0509(17) Uani 1 1 d .
C10 C 0.2381(6) 0.5291(4) 0.15599(18) 0.0464(15) Uani 1 1 d .
C11 C 0.1402(6) 0.5721(4) 0.13405(18) 0.0450(14) Uani 1 1 d .
C12 C 0.1526(5) 0.5470(4) 0.09474(18) 0.0445(15) Uani 1 1 d .
C13 C 0.3106(8) 0.4486(5) 0.0557(2) 0.096(3) Uani 1 1 d .
H13A H 0.3766 0.4853 0.0449 0.144 Uiso 1 1 calc R
H13B H 0.2405 0.4409 0.0373 0.144 Uiso 1 1 calc R
H13C H 0.3494 0.3946 0.0616 0.144 Uiso 1 1 calc R
C14 C 0.4281(6) 0.4235(5) 0.1405(3) 0.094(3) Uani 1 1 d .
H14A H 0.5054 0.4584 0.1382 0.142 Uiso 1 1 calc R
H14B H 0.4351 0.3763 0.1231 0.142 Uiso 1 1 calc R
H14C H 0.4206 0.4031 0.1665 0.142 Uiso 1 1 calc R
C15 C 0.2702(8) 0.5478(5) 0.1976(2) 0.087(3) Uani 1 1 d .
H15A H 0.3329 0.5934 0.1988 0.130 Uiso 1 1 calc R
H15B H 0.3071 0.4981 0.2095 0.130 Uiso 1 1 calc R
H15C H 0.1910 0.5639 0.2110 0.130 Uiso 1 1 calc R
C16 C 0.0541(7) 0.6434(4) 0.1478(2) 0.076(2) Uani 1 1 d .
H16A H 0.1023 0.6958 0.1465 0.114 Uiso 1 1 calc R
H16B H 0.0279 0.6331 0.1741 0.114 Uiso 1 1 calc R
H16C H -0.0230 0.6471 0.1318 0.114 Uiso 1 1 calc R
C17 C 0.0753(7) 0.5827(5) 0.0614(2) 0.082(3) Uani 1 1 d .
H17A H 0.1210 0.6310 0.0510 0.123 Uiso 1 1 calc R
H17B H -0.0106 0.5998 0.0703 0.123 Uiso 1 1 calc R
H17C H 0.0661 0.5403 0.0417 0.123 Uiso 1 1 calc R
B3 B -0.1393(5) 0.2225(4) 0.11480(18) 0.0327(14) Uani 1 1 d .
H3 H -0.1586 0.2228 0.1461 0.039 Uiso 1 1 calc R
B4 B -0.0352(6) 0.1463(4) 0.09276(19) 0.0372(15) Uani 1 1 d .
H4 H 0.0140 0.0969 0.1100 0.045 Uiso 1 1 calc R
B5 B 0.0445(6) 0.1939(4) 0.05231(19) 0.0406(16) Uani 1 1 d .
H5 H 0.1445 0.1749 0.0434 0.049 Uiso 1 1 calc R
B6 B -0.0086(6) 0.3006(4) 0.04915(17) 0.0369(15) Uani 1 1 d .
H6 H 0.0566 0.3513 0.0385 0.044 Uiso 1 1 calc R
B7 B -0.1809(6) 0.3012(4) 0.04014(19) 0.0433(16) Uani 1 1 d .
H7 H -0.2282 0.3521 0.0233 0.052 Uiso 1 1 calc R
B8 B -0.2611(6) 0.2539(4) 0.08072(19) 0.0371(15) Uani 1 1 d .
H8 H -0.3597 0.2747 0.0901 0.044 Uiso 1 1 calc R
B9 B -0.2075(6) 0.1461(4) 0.08347(19) 0.0394(15) Uani 1 1 d .
H9 H -0.2724 0.0955 0.0944 0.047 Uiso 1 1 calc R
B10 B -0.0958(6) 0.1272(5) 0.0454(2) 0.0447(16) Uani 1 1 d .
H10 H -0.0881 0.0644 0.0317 0.054 Uiso 1 1 calc R
B11 B -0.0782(6) 0.2238(5) 0.0184(2) 0.0459(17) Uani 1 1 d .
H11 H -0.0586 0.2237 -0.0129 0.055 Uiso 1 1 calc R
B12 B -0.2342(6) 0.1943(4) 0.0379(2) 0.0433(16) Uani 1 1 d .
H12 H -0.3168 0.1751 0.0191 0.052 Uiso 1 1 calc R

loop_
_atom_site_aniso_label
_atom_site_aniso_U_11
_atom_site_aniso_U_22
_atom_site_aniso_U_33
_atom_site_aniso_U_23
_atom_site_aniso_U_13
_atom_site_aniso_U_12
Rh1 0.0286(2) 0.0303(2) 0.0364(2) -0.00035(18) -0.00037(18) -0.00244(18)
Co1 0.0349(4) 0.0370(4) 0.0334(4) 0.0002(3) -0.0023(3) 0.0018(3)
Co2 0.0361(4) 0.0400(5) 0.0393(4) -0.0021(3) 0.0057(3) 0.0057(3)
S2 0.0301(6) 0.0298(7) 0.0393(8) 0.0020(6) -0.0009(6) 0.0041(5)
S1 0.0245(6) 0.0358(7) 0.0361(7) -0.0029(6) -0.0031(5) 0.0019(5)
O1 0.055(3) 0.109(5) 0.075(4) 0.006(3) -0.030(3) 0.000(3)
O2 0.085(3) 0.058(3) 0.080(4) 0.015(3) 0.019(3) -0.009(3)
O3 0.072(3) 0.067(3) 0.050(3) -0.020(2) -0.004(2) 0.008(3)
O4 0.143(6) 0.065(4) 0.125(5) -0.001(4) 0.050(4) 0.047(4)
O5 0.057(3) 0.085(4) 0.081(4) 0.001(3) 0.022(3) -0.015(3)
C1 0.023(3) 0.033(3) 0.034(3) -0.001(2) -0.002(2) 0.000(2)
C2 0.024(2) 0.033(3) 0.036(3) 0.004(2) -0.002(2) 0.001(2)
C3 0.054(4) 0.050(4) 0.036(3) -0.002(3) -0.003(3) 0.002(3)
C4 0.046(4) 0.045(4) 0.046(4) -0.003(3) 0.004(3) 0.011(3)
C5 0.047(3) 0.042(4) 0.043(4) -0.001(3) 0.008(3) -0.002(3)
C6 0.061(4) 0.059(5) 0.056(4) 0.001(3) 0.012(3) 0.012(4)
C7 0.033(3) 0.057(4) 0.050(4) -0.005(3) 0.004(3) 0.007(3)
C8 0.044(3) 0.045(4) 0.057(4) -0.005(3) 0.020(3) -0.021(3)
C9 0.028(3) 0.039(3) 0.086(5) 0.014(3) -0.006(3) -0.009(3)
C10 0.044(3) 0.039(3) 0.056(4) -0.001(3) -0.009(3) -0.016(3)
C11 0.046(3) 0.034(3) 0.055(4) 0.005(3) 0.001(3) -0.009(3)
C12 0.035(3) 0.045(4) 0.054(4) 0.016(3) 0.000(3) -0.013(3)
C13 0.088(6) 0.103(7) 0.098(6) -0.037(5) 0.058(5) -0.043(5)
C14 0.035(4) 0.064(5) 0.185(10) 0.029(6) 0.000(5) 0.000(3)
C15 0.102(6) 0.088(6) 0.072(5) -0.003(4) -0.021(5) -0.045(5)
C16 0.062(4) 0.043(4) 0.122(7) -0.014(4) 0.011(4) 0.003(4)
C17 0.080(5) 0.096(6) 0.070(5) 0.047(5) -0.026(4) -0.027(4)
B3 0.024(3) 0.034(3) 0.040(4) 0.006(3) 0.002(3) -0.004(3)
B4 0.038(3) 0.027(3) 0.047(4) -0.002(3) -0.008(3) 0.002(3)
B5 0.036(3) 0.042(4) 0.044(4) -0.015(3) -0.002(3) 0.010(3)
B6 0.038(3) 0.045(4) 0.028(3) 0.007(3) 0.002(3) -0.001(3)
B7 0.042(4) 0.051(4) 0.037(4) 0.007(3) -0.012(3) -0.004(3)
B8 0.026(3) 0.040(4) 0.044(4) 0.003(3) -0.005(3) -0.004(3)
B9 0.036(3) 0.035(4) 0.047(4) 0.002(3) -0.005(3) -0.005(3)
B10 0.041(4) 0.044(4) 0.048(4) -0.010(3) -0.007(3) 0.003(3)
B11 0.044(4) 0.058(5) 0.035(4) -0.006(3) -0.004(3) -0.004(3)
B12 0.041(4) 0.042(4) 0.047(4) -0.001(3) -0.015(3) -0.006(3)

loop_
_atom_type_symbol
_atom_type_description
_atom_type_scat_dispersion_real
_atom_type_scat_dispersion_imag
_atom_type_scat_source
C C 0.0033 0.0016 'International Tables Vol C Tables 4.2.6.8 and 6.1.1.4'
H H 0.0000 0.0000 'International Tables Vol C Tables 4.2.6.8 and 6.1.1.4'
B B 0.0013 0.0007 'International Tables Vol C Tables 4.2.6.8 and 6.1.1.4'
Co Co 0.3494 0.9721 'International Tables Vol C Tables 4.2.6.8 and 6.1.1.4'
Rh Rh -1.1178 0.9187 'International Tables Vol C Tables 4.2.6.8 and 6.1.1.4'
S S 0.1246 0.1234 'International Tables Vol C Tables 4.2.6.8 and 6.1.1.4'
O O 0.0106 0.0060 'International Tables Vol C Tables 4.2.6.8 and 6.1.1.4'

loop_
_geom_angle_atom_site_label_1
_geom_angle_atom_site_label_2
_geom_angle_atom_site_label_3
_geom_angle
C9 Rh1 C8 38.4(2)
C9 Rh1 C12 63.0(2)
C8 Rh1 C12 37.3(2)
C9 Rh1 C11 62.6(2)
C8 Rh1 C11 62.6(2)
C12 Rh1 C11 37.4(2)
C9 Rh1 C10 37.3(2)
C8 Rh1 C10 62.9(2)
C12 Rh1 C10 62.4(2)
C11 Rh1 C10 37.1(2)
C9 Rh1 S1 97.63(16)
C8 Rh1 S1 102.03(17)
C12 Rh1 S1 134.99(17)
C11 Rh1 S1 160.23(16)
C10 Rh1 S1 126.24(16)
C9 Rh1 S2 159.92(18)
C8 Rh1 S2 121.98(18)
C12 Rh1 S2 98.41(15)
C11 Rh1 S2 107.87(16)
C10 Rh1 S2 142.36(17)
S1 Rh1 S2 90.66(5)
C9 Rh1 Co1 105.89(17)
C8 Rh1 Co1 139.12(18)
C12 Rh1 Co1 163.96(16)
C11 Rh1 Co1 128.29(16)
C10 Rh1 Co1 101.69(16)
S1 Rh1 Co1 54.66(4)
S2 Rh1 Co1 93.84(4)
C9 Rh1 Co2 143.20(19)
C8 Rh1 Co2 162.83(17)
C12 Rh1 Co2 125.78(16)
C11 Rh1 Co2 101.87(16)
C10 Rh1 Co2 109.89(17)
S1 Rh1 Co2 94.69(4)
S2 Rh1 Co2 53.18(4)
Co1 Rh1 Co2 55.60(2)
C4 Co1 C3 95.5(3)
C4 Co1 C5 98.2(2)
C3 Co1 C5 100.2(3)
C4 Co1 S1 113.70(19)
C3 Co1 S1 96.14(19)
C5 Co1 S1 142.45(18)
C4 Co1 Co2 103.67(18)
C3 Co1 Co2 146.14(19)
C5 Co1 Co2 50.03(18)
S1 Co1 Co2 101.19(5)
C4 Co1 Rh1 157.18(19)
C3 Co1 Rh1 105.53(19)
C5 Co1 Rh1 86.92(18)
S1 Co1 Rh1 56.06(4)
Co2 Co1 Rh1 62.91(3)
C7 Co2 C6 96.4(3)
C7 Co2 C5 101.8(3)
C6 Co2 C5 98.2(3)
C7 Co2 S2 108.4(2)
C6 Co2 S2 101.2(2)
C5 Co2 S2 141.73(17)
C7 Co2 Co1 100.60(19)
C6 Co2 Co1 146.4(2)
C5 Co2 Co1 50.11(18)
S2 Co2 Co1 100.52(4)
C7 Co2 Rh1 149.01(19)
C6 Co2 Rh1 112.3(2)
C5 Co2 Rh1 85.98(17)
S2 Co2 Rh1 56.18(4)
Co1 Co2 Rh1 61.49(3)
C2 S2 Co2 115.10(17)
C2 S2 Rh1 105.36(15)
Co2 S2 Rh1 70.64(4)
C1 S1 Co1 115.55(16)
C1 S1 Rh1 105.45(17)
Co1 S1 Rh1 69.29(4)
C2 C1 B4 111.3(4)
C2 C1 B5 111.0(4)
B4 C1 B5 62.8(4)
C2 C1 B6 61.4(3)
B4 C1 B6 114.0(4)
B5 C1 B6 62.0(3)
C2 C1 B3 61.9(3)
B4 C1 B3 62.1(3)
B5 C1 B3 114.0(4)
B6 C1 B3 114.3(4)
C2 C1 S1 117.5(3)
B4 C1 S1 121.8(4)
B5 C1 S1 120.7(3)
B6 C1 S1 116.0(3)
B3 C1 S1 117.8(4)
C1 C2 B8 111.2(4)
C1 C2 B6 61.8(3)
B8 C2 B6 114.0(4)
C1 C2 B7 111.2(4)
B8 C2 B7 62.6(3)
B6 C2 B7 62.1(3)
C1 C2 B3 61.7(3)
B8 C2 B3 62.1(3)
B6 C2 B3 114.5(4)
B7 C2 B3 113.9(4)
C1 C2 S2 117.1(3)
B8 C2 S2 123.7(3)
B6 C2 S2 113.2(3)
B7 C2 S2 119.4(4)
B3 C2 S2 120.2(4)
O1 C3 Co1 177.8(6)
O2 C4 Co1 178.6(6)
O3 C5 Co2 140.2(5)
O3 C5 Co1 139.9(5)
Co2 C5 Co1 79.9(2)
O4 C6 Co2 174.7(7)
O5 C7 Co2 177.8(6)
C12 C8 C9 107.2(5)
C12 C8 C13 127.0(7)
C9 C8 C13 125.6(7)
C12 C8 Rh1 71.6(3)
C9 C8 Rh1 70.2(3)
C13 C8 Rh1 126.7(4)
C10 C9 C8 108.1(5)
C10 C9 C14 125.9(7)
C8 C9 C14 125.5(7)
C10 C9 Rh1 73.1(3)
C8 C9 Rh1 71.4(3)
C14 C9 Rh1 128.2(4)
C9 C10 C11 107.7(5)
C9 C10 C15 127.3(6)
C11 C10 C15 124.6(6)
C9 C10 Rh1 69.6(3)
C11 C10 Rh1 70.7(3)
C15 C10 Rh1 131.0(4)
C10 C11 C12 108.4(5)
C10 C11 C16 126.4(6)
C12 C11 C16 124.3(6)
C10 C11 Rh1 72.1(3)
C12 C11 Rh1 71.1(3)
C16 C11 Rh1 130.8(4)
C8 C12 C11 108.5(5)
C8 C12 C17 125.7(6)
C11 C12 C17 125.6(6)
C8 C12 Rh1 71.2(3)
C11 C12 Rh1 71.5(3)
C17 C12 Rh1 126.6(4)
C1 B3 C2 56.4(3)
C1 B3 B9 104.4(4)
C2 B3 B9 104.6(4)
C1 B3 B4 58.2(3)
C2 B3 B4 103.9(4)
B9 B3 B4 60.3(4)
C1 B3 B8 104.1(4)
C2 B3 B8 58.4(3)
B9 B3 B8 60.7(4)
B4 B3 B8 108.5(5)
C1 B4 B3 59.7(3)
C1 B4 B9 105.0(4)
B3 B4 B9 59.6(3)
C1 B4 B10 105.2(5)
B3 B4 B10 107.8(4)
B9 B4 B10 59.5(4)
C1 B4 B5 58.8(3)
B3 B4 B5 108.8(4)
B9 B4 B5 107.7(4)
B10 B4 B5 60.3(4)
C1 B5 B6 59.3(3)
C1 B5 B11 104.9(4)
B6 B5 B11 59.5(4)
C1 B5 B4 58.3(3)
B6 B5 B4 108.1(4)
B11 B5 B4 108.3(5)
C1 B5 B10 104.4(4)
B6 B5 B10 108.1(4)
B11 B5 B10 60.6(4)
B4 B5 B10 59.7(4)
C2 B6 C1 56.9(3)
C2 B6 B11 105.2(4)
C1 B6 B11 105.0(5)
C2 B6 B5 104.7(4)
C1 B6 B5 58.7(3)
B11 B6 B5 60.3(4)
C2 B6 B7 59.1(3)
C1 B6 B7 104.9(4)
B11 B6 B7 60.2(4)
B5 B6 B7 108.4(5)
C2 B7 B11 104.5(4)
C2 B7 B12 104.2(4)
B11 B7 B12 60.3(4)
C2 B7 B6 58.9(3)
B11 B7 B6 59.5(4)
B12 B7 B6 107.6(5)
C2 B7 B8 58.4(3)
B11 B7 B8 108.2(5)
B12 B7 B8 59.9(4)
B6 B7 B8 107.9(4)
C2 B8 B12 104.5(4)
C2 B8 B3 59.6(3)
B12 B8 B3 107.5(4)
C2 B8 B7 58.9(3)
B12 B8 B7 59.7(4)
B3 B8 B7 108.8(4)
C2 B8 B9 104.5(4)
B12 B8 B9 59.6(4)
B3 B8 B9 59.2(3)
B7 B8 B9 107.5(5)
B10 B9 B3 108.9(4)
B10 B9 B12 60.4(4)
B3 B9 B12 108.3(4)
B10 B9 B4 60.3(4)
B3 B9 B4 60.1(3)
B12 B9 B4 108.1(5)
B10 B9 B8 108.5(5)
B3 B9 B8 60.1(3)
B12 B9 B8 59.9(4)
B4 B9 B8 107.9(4)
B9 B10 B4 60.2(4)
B9 B10 B12 60.1(4)
B4 B10 B12 107.9(5)
B9 B10 B5 108.2(5)
B4 B10 B5 60.0(4)
B12 B10 B5 107.3(5)
B9 B10 B11 108.0(5)
B4 B10 B11 107.5(5)
B12 B10 B11 59.8(4)
B5 B10 B11 59.3(4)
B6 B11 B7 60.3(4)
B6 B11 B5 60.2(3)
B7 B11 B5 108.4(5)
B6 B11 B12 107.9(5)
B7 B11 B12 59.9(4)
B5 B11 B12 107.7(5)
B6 B11 B10 108.1(5)
B7 B11 B10 107.8(5)
B5 B11 B10 60.0(4)
B12 B11 B10 59.5(4)
B9 B12 B7 108.8(4)
B9 B12 B10 59.5(4)
B7 B12 B10 108.7(5)
B9 B12 B8 60.5(4)
B7 B12 B8 60.4(4)
B10 B12 B8 108.3(4)
B9 B12 B11 108.2(5)
B7 B12 B11 59.8(4)
B10 B12 B11 60.7(4)
B8 B12 B11 108.3(4)

loop_
_geom_bond_atom_site_label_1
_geom_bond_atom_site_label_2
_geom_bond_distance
Rh1 C9 2.192(5)
Rh1 C8 2.208(5)
Rh1 C12 2.213(5)
Rh1 C11 2.219(6)
Rh1 C10 2.237(5)
Rh1 S1 2.3110(15)
Rh1 S2 2.3245(14)
Rh1 Co1 2.6057(9)
Rh1 Co2 2.6399(9)
Co1 C4 1.789(7)
Co1 C3 1.798(6)
Co1 C5 1.907(6)
Co1 S1 2.2724(16)
Co1 Co2 2.4465(11)
Co2 C7 1.777(6)
Co2 C6 1.813(7)
Co2 C5 1.905(6)
Co2 S2 2.2399(16)
S2 C2 1.812(5)
S1 C1 1.802(5)
O1 C3 1.132(7)
O2 C4 1.128(7)
O3 C5 1.165(6)
O4 C6 1.129(7)
O5 C7 1.131(7)
C1 C2 1.638(6)
C1 B4 1.703(8)
C1 B5 1.712(8)
C1 B6 1.723(7)
C1 B3 1.731(7)
C2 B8 1.711(7)
C2 B6 1.717(8)
C2 B7 1.721(8)
C2 B3 1.733(7)
C8 C12 1.412(8)
C8 C9 1.445(9)
C8 C13 1.498(9)
C9 C10 1.419(8)
C9 C14 1.500(8)
C10 C11 1.420(8)
C10 C15 1.503(9)
C11 C12 1.421(8)
C11 C16 1.501(8)
C12 C17 1.502(8)
B3 B9 1.760(9)
B3 B4 1.770(9)
B3 B8 1.775(8)
B4 B9 1.773(9)
B4 B10 1.774(9)
B4 B5 1.780(9)
B5 B6 1.770(9)
B5 B11 1.771(9)
B5 B10 1.784(9)
B6 B11 1.758(9)
B6 B7 1.772(9)
B7 B11 1.771(10)
B7 B12 1.771(9)
B7 B8 1.784(9)
B8 B12 1.775(9)
B8 B9 1.786(9)
B9 B10 1.760(9)
B9 B12 1.770(9)
B10 B12 1.775(9)
B10 B11 1.795(10)
B11 B12 1.779(9)
